data_2202570
loop_
_publ_author_name
'Butcher, Ray J.'
'Bottaro, Jeffrey C.'
'Gilardi, R.'

_publ_section_title
;
 1-Nitro-7,8-diazapentalene
;
_journal_issue 11
_journal_name_full 'Acta Crystallographica Section E'
_journal_page_first o1777
_journal_page_last o1779
_journal_paper_doi 10.1107/S160053680302004X
_journal_volume 59
_journal_year 2003
_chemical_formula_iupac 'C6 H5 N3 O2'
_chemical_formula_moiety 'C6 H5 N3 O2'
_chemical_formula_sum 'C6 H5 N3 O2'
_chemical_formula_weight 151.13
_chemical_name_common 1-nitro-7,8-diazapentalene
_chemical_name_systematic
;
1-nitro-7,8-diazapentalene
;
_space_group_IT_number 19
_symmetry_cell_setting orthorhombic
_symmetry_space_group_name_Hall 'P 2ac 2ab'
_symmetry_space_group_name_H-M 'P 21 21 21'
_atom_sites_solution_hydrogens geom
_atom_sites_solution_primary direct
_atom_sites_solution_secondary difmap
_audit_creation_method SHELXL-97
_cell_angle_alpha 90.00
_cell_angle_beta 90.00
_cell_angle_gamma 90.00
_cell_formula_units_Z 4
_cell_length_a 4.02130(10)
_cell_length_b 6.91200(10)
_cell_length_c 23.0998(3)
_cell_measurement_reflns_used 2865
_cell_measurement_temperature 296(2)
_cell_measurement_theta_max 133.526
_cell_measurement_theta_min 7.651
_cell_volume 642.06(2)
_computing_cell_refinement SMART
_computing_data_collection 'SMART (Bruker, 2001)'
_computing_data_reduction 'SAINT (Sheldrick, 1999)'
_computing_molecular_graphics SHELXTL
_computing_publication_material SHELXTL
_computing_structure_refinement SHELXTL
_computing_structure_solution 'SHELXTL (Sheldrick, 1997)'
_diffrn_ambient_temperature 296(2)
_diffrn_measured_fraction_theta_full 0.953
_diffrn_measured_fraction_theta_max 0.953
_diffrn_measurement_device_type 'CCD area detector'
_diffrn_measurement_method 'phi and omega scans'
_diffrn_radiation_monochromator graphite
_diffrn_radiation_source 'fine-focus sealed tube'
_diffrn_radiation_type CuK\a
_diffrn_radiation_wavelength 1.54178
_diffrn_reflns_av_R_equivalents 0.0363
_diffrn_reflns_av_sigmaI/netI 0.0263
_diffrn_reflns_limit_h_max 4
_diffrn_reflns_limit_h_min -4
_diffrn_reflns_limit_k_max 8
_diffrn_reflns_limit_k_min -8
_diffrn_reflns_limit_l_max 27
_diffrn_reflns_limit_l_min -27
_diffrn_reflns_number 2994
_diffrn_reflns_theta_full 66.85
_diffrn_reflns_theta_max 66.85
_diffrn_reflns_theta_min 3.83
_diffrn_standards_decay_% -0.01
_diffrn_standards_number 0
_exptl_absorpt_coefficient_mu 1.040
_exptl_absorpt_correction_T_max 0.980
_exptl_absorpt_correction_T_min 0.790
_exptl_absorpt_correction_type multi-scan
_exptl_absorpt_process_details '(Sheldrick, 1999)'
_exptl_crystal_colour orange
_exptl_crystal_density_diffrn 1.563
_exptl_crystal_density_method 'not measured'
_exptl_crystal_description plate
_exptl_crystal_F_000 312
_exptl_crystal_size_max 0.36
_exptl_crystal_size_mid 0.20
_exptl_crystal_size_min 0.02
_refine_diff_density_max 0.109
_refine_diff_density_min -0.129
_refine_ls_extinction_coef 0.020(11)
_refine_ls_extinction_expression Fc^*^=kFc[1+0.001xFc^2^\l^3^/sin(2\q)]^-1/4^
_refine_ls_extinction_method SHELXL97
_refine_ls_goodness_of_fit_ref 1.062
_refine_ls_hydrogen_treatment constr
_refine_ls_matrix_type full
_refine_ls_number_parameters 101
_refine_ls_number_reflns 686
_refine_ls_number_restraints 0
_refine_ls_restrained_S_all 1.062
_refine_ls_R_factor_all 0.0356
_refine_ls_R_factor_gt 0.0345
_refine_ls_shift/su_max 0.000
_refine_ls_shift/su_mean 0.000
_refine_ls_structure_factor_coef Fsqd
_refine_ls_weighting_details 'calc w = 1/[\s^2^(Fo^2^)+(0.0526P)^2^+0.0922P] where P = (Fo^2^+2Fc^2^)/3'
_refine_ls_weighting_scheme calc
_refine_ls_wR_factor_gt 0.0920
_refine_ls_wR_factor_ref 0.0929
_reflns_number_gt 659
_reflns_number_total 686
_reflns_threshold_expression I>2\s(I)
_cod_data_source_file cv6219.cif
_cod_data_source_block I
_cod_depositor_comments
;
The following automatic conversions were performed:
'_symmetry_cell_setting' value 'Orthorhombic' changed to 'orthorhombic'
according to '/home/saulius/struct/CIF-dictionaries/cif_core.dic'
dictionary named 'cif_core.dic' version 2.4.1 from 2010-06-29.

Automatic conversion script
Id: cif_fix_enum 1527 2010-12-29 10:47:43Z saulius 

The following automatic conversions were performed:

'_symmetry_cell_setting' value 'Orthorhombic' changed to
'orthorhombic' according to
/home/saulius/struct/CIF-dictionaries/cif_core.dic dictionary named
'cif_core.dic' version 2.4.1 from 2010-06-29.

Automatic conversion script
Id: cif_fix_values 1715 2011-07-08 13:25:40Z adriana 
;
_cod_database_code 2202570
_cod_database_fobs_code 2202570

loop_
_symmetry_equiv_pos_as_xyz
'x, y, z'
'-x+1/2, -y, z+1/2'
'-x, y+1/2, -z+1/2'
'x+1/2, -y+1/2, -z'

loop_
_atom_site_label
_atom_site_fract_x
_atom_site_fract_y
_atom_site_fract_z
_atom_site_U_iso_or_equiv
_atom_site_adp_type
_atom_site_calc_flag
_atom_site_refinement_flags
_atom_site_occupancy
_atom_site_disorder_assembly
_atom_site_disorder_group
_atom_site_type_symbol
C1 0.7961(6) 0.3363(3) 0.84970(8) 0.0547(6) Uani d . 1 . . C
N1 0.6784(5) 0.1572(3) 0.85832(8) 0.0635(6) Uani d . 1 . . N
O1A 0.7486(6) 0.0729(2) 0.90520(8) 0.0749(6) Uani d . 1 . . O
O1B 0.4976(6) 0.0793(3) 0.82050(8) 0.0944(7) Uani d . 1 . . O
C2 0.7576(7) 0.4705(4) 0.80390(9) 0.0721(8) Uani d . 1 . . C
H2A 0.6402 0.4500 0.7698 0.087 Uiso calc R 1 . . H
C3 0.9218(8) 0.6336(4) 0.81865(11) 0.0780(9) Uani d . 1 . . C
H3A 0.9362 0.7451 0.7962 0.094 Uiso calc R 1 . . H
C4 1.2512(7) 0.6965(4) 0.91371(13) 0.0745(8) Uani d . 1 . . C
H4A 1.3363 0.8214 0.9118 0.089 Uiso calc R 1 . . H
C5 1.2904(7) 0.5695(3) 0.95839(11) 0.0688(7) Uani d . 1 . . C
H5A 1.4071 0.5929 0.9924 0.083 Uiso calc R 1 . . H
C6 1.1278(6) 0.4014(3) 0.94442(8) 0.0565(6) Uani d . 1 . . C
H6A 1.1143 0.2907 0.9672 0.068 Uiso calc R 1 . . H
N7 0.9907(5) 0.4261(2) 0.89134(7) 0.0496(5) Uani d . 1 . . N
N8 1.0661(5) 0.6076(2) 0.87288(8) 0.0604(6) Uani d . 1 . . N

loop_
_atom_site_aniso_label
_atom_site_aniso_U_11
_atom_site_aniso_U_22
_atom_site_aniso_U_33
_atom_site_aniso_U_12
_atom_site_aniso_U_13
_atom_site_aniso_U_23
C1 0.0580(12) 0.0549(11) 0.0512(10) 0.0057(12) 0.0005(10) -0.0020(9)
N1 0.0637(11) 0.0582(11) 0.0685(11) -0.0013(11) -0.0061(10) -0.0139(9)
O1A 0.0886(13) 0.0535(9) 0.0827(10) -0.0135(11) -0.0152(10) 0.0088(8)
O1B 0.0970(15) 0.0948(14) 0.0915(12) -0.0124(14) -0.0229(12) -0.0335(10)
C2 0.0738(15) 0.0921(18) 0.0504(11) 0.0253(18) 0.0065(12) 0.0106(11)
C3 0.0829(17) 0.0714(15) 0.0797(15) 0.0211(17) 0.0248(15) 0.0292(13)
C4 0.0622(14) 0.0477(11) 0.1136(19) -0.0110(14) 0.0214(15) -0.0179(13)
C5 0.0619(13) 0.0641(14) 0.0805(14) -0.0057(14) 0.0015(13) -0.0171(12)
C6 0.0571(12) 0.0575(12) 0.0548(10) -0.0024(11) -0.0027(9) -0.0008(9)
N7 0.0514(10) 0.0416(8) 0.0557(9) 0.0006(8) 0.0060(8) 0.0018(7)
N8 0.0625(11) 0.0434(9) 0.0752(11) 0.0031(10) 0.0202(10) 0.0096(8)

loop_
_atom_type_symbol
_atom_type_description
_atom_type_scat_dispersion_real
_atom_type_scat_dispersion_imag
_atom_type_scat_source
C C 0.0181 0.0091 'International Tables Vol C Tables 4.2.6.8 and 6.1.1.4'
H H 0.0000 0.0000 'International Tables Vol C Tables 4.2.6.8 and 6.1.1.4'
N N 0.0311 0.0180 'International Tables Vol C Tables 4.2.6.8 and 6.1.1.4'
O O 0.0492 0.0322 'International Tables Vol C Tables 4.2.6.8 and 6.1.1.4'

loop_
_geom_angle_atom_site_label_1
_geom_angle_atom_site_label_2
_geom_angle_atom_site_label_3
_geom_angle
_geom_angle_publ_flag
N1 C1 N7 120.63(19) y
N1 C1 C2 132.7(2) y
N7 C1 C2 106.7(2) y
O1B N1 O1A 121.9(2) y
O1B N1 C1 119.8(2) y
O1A N1 C1 118.33(19) y
C3 C2 C1 107.8(2) y
C3 C2 H2A 126.1 ?
C1 C2 H2A 126.1 ?
C2 C3 N8 108.9(2) y
C2 C3 H3A 125.6 ?
N8 C3 H3A 125.6 ?
N8 C4 C5 107.4(2) y
N8 C4 H4A 126.3 ?
C5 C4 H4A 126.3 ?
C4 C5 C6 108.2(2) y
C4 C5 H5A 125.9 ?
C6 C5 H5A 125.9 ?
N7 C6 C5 107.5(2) y
N7 C6 H6A 126.3 ?
C5 C6 H6A 126.3 ?
C6 N7 N8 108.00(18) y
C6 N7 C1 143.24(19) y
N8 N7 C1 108.74(18) y
C4 N8 N7 108.9(2) y
C4 N8 C3 143.1(2) y
N7 N8 C3 107.9(2) y

loop_
_geom_bond_atom_site_label_1
_geom_bond_atom_site_label_2
_geom_bond_site_symmetry_2
_geom_bond_distance
_geom_bond_publ_flag
C1 N1 . 1.341(3) y
C1 N7 . 1.386(3) y
C1 C2 . 1.415(3) y
N1 O1B . 1.258(2) y
N1 O1A . 1.262(2) y
C2 C3 . 1.350(4) y
C2 H2A . 0.9300 ?
C3 N8 . 1.392(3) y
C3 H3A . 0.9300 ?
C4 N8 . 1.349(3) y
C4 C5 . 1.364(4) y
C4 H4A . 0.9300 ?
C5 C6 . 1.372(3) y
C5 H5A . 0.9300 ?
C6 N7 . 1.355(3) y
C6 H6A . 0.9300 ?
N7 N8 . 1.360(2) y

loop_
_geom_hbond_atom_site_label_D
_geom_hbond_atom_site_label_H
_geom_hbond_atom_site_label_A
_geom_hbond_site_symmetry_A
_geom_hbond_distance_DH
_geom_hbond_distance_HA
_geom_hbond_distance_DA
_geom_hbond_angle_DHA
C4 H4A O1A 1_665 0.93 2.41 3.288(3) 158
C2 H2A O1B 3_656 0.93 2.34 3.143(3) 145

loop_
_geom_torsion_atom_site_label_1
_geom_torsion_atom_site_label_2
_geom_torsion_atom_site_label_3
_geom_torsion_atom_site_label_4
_geom_torsion
N7 C1 N1 O1B 178.80(19)
C2 C1 N1 O1B 0.7(4)
N7 C1 N1 O1A 0.1(3)
C2 C1 N1 O1A -177.9(2)
N1 C1 C2 C3 177.7(2)
N7 C1 C2 C3 -0.5(3)
C1 C2 C3 N8 0.1(3)
N8 C4 C5 C6 0.1(3)
C4 C5 C6 N7 0.1(3)
C5 C6 N7 N8 -0.3(2)
C5 C6 N7 C1 -178.2(3)
N1 C1 N7 C6 0.1(4)
C2 C1 N7 C6 178.6(3)
N1 C1 N7 N8 -177.77(19)
C2 C1 N7 N8 0.7(2)
C5 C4 N8 N7 -0.3(3)
C5 C4 N8 C3 179.2(3)
C6 N7 N8 C4 0.4(2)
C1 N7 N8 C4 179.04(19)
C6 N7 N8 C3 -179.32(19)
C1 N7 N8 C3 -0.7(2)
C2 C3 N8 C4 -179.2(3)
C2 C3 N8 N7 0.3(3)

loop_
_cod_related_entry_id
_cod_related_entry_database
_cod_related_entry_code
1 ChemSpider 24732389
